data_7062196
loop_
_publ_author_name
'Hulushe, Siya T.'
'Malan, Frederick P.'
'Hosten, Eric C.'
'Lobb, Kevin A.'
'Khanye, Setshaba D.'
'Watkins, Gareth M.'

_publ_section_title
;
 Photo-and thermoresponsive N-salicylideneaniline derivatives: solid-state
 studies and structural aspects
;
_journal_issue 43
_journal_name_full 'New Journal of Chemistry'
_journal_page_first 20940
_journal_page_last 20950
_journal_paper_doi 10.1039/D1NJ03056F
_journal_volume 46
_journal_year 2022
_chemical_compound_source Synthesized
_chemical_formula_moiety 'C13 H9 Br N2 O3'
_chemical_formula_sum 'C13 H9 Br N2 O3'
_chemical_formula_weight 321.13
_chemical_melting_point 471
_chemical_name_common 2-((E)-(2-bromophenyliminio)methyl)-4-nitrophenolate
_chemical_name_systematic 2-((E)-(2-bromophenyliminio)methyl)-4-nitrophenolate
_chemical_properties_physical 'thermochromic, photochromic'
_space_group_crystal_system monoclinic
_space_group_IT_number 14
_space_group_name_Hall '-P 2ybc'
_space_group_name_H-M_alt 'P 1 21/c 1'
_audit_creation_date 2021-03-10
_audit_creation_method
;
Olex2 1.2
(compiled 2016.02.19 svn.r3266 for OlexSys, GUI svn.r5155)
;
_audit_update_record
;
2021-03-25 deposited with the CCDC.	2022-10-24 downloaded from the CCDC.
;
_cell_angle_alpha 90
_cell_angle_beta 94.165(7)
_cell_angle_gamma 90
_cell_formula_units_Z 4
_cell_length_a 7.5948(12)
_cell_length_b 11.5863(18)
_cell_length_c 14.055(2)
_cell_measurement_reflns_used 3228
_cell_measurement_temperature 296(2)
_cell_measurement_theta_max 56.736
_cell_measurement_theta_min 4.56
_cell_volume 1233.5(3)
_computing_molecular_graphics 'Olex2 (Dolomanov et al., 2009)'
_computing_publication_material 'Olex2 (Dolomanov et al., 2009)'
_computing_structure_refinement 'olex2.refine (Bourhis et al., 2015)'
_diffrn_ambient_temperature 296(2)
_diffrn_measured_fraction_theta_full 0.995
_diffrn_measured_fraction_theta_max 0.995
_diffrn_measurement_device_type 'Bruker APEX-II CCD'
_diffrn_measurement_method '\f and \w scans'
_diffrn_radiation_probe x-ray
_diffrn_radiation_type 'Mo K\a'
_diffrn_radiation_wavelength 0.71073
_diffrn_reflns_av_R_equivalents 0.0395
_diffrn_reflns_av_unetI/netI 0.0235
_diffrn_reflns_limit_h_max 10
_diffrn_reflns_limit_h_min -10
_diffrn_reflns_limit_k_max 15
_diffrn_reflns_limit_k_min -15
_diffrn_reflns_limit_l_max 18
_diffrn_reflns_limit_l_min -18
_diffrn_reflns_number 32288
_diffrn_reflns_theta_full 28.3681
_diffrn_reflns_theta_max 28.37
_diffrn_reflns_theta_min 2.28
_diffrn_source 'sealed X-ray tube'
_exptl_absorpt_coefficient_mu 3.337
_exptl_absorpt_correction_T_max 1.0000
_exptl_absorpt_correction_T_min 0.7098
_exptl_absorpt_correction_type numerical
_exptl_absorpt_process_details 'SADABS V2008/1 (Bruker AXS)'
_exptl_crystal_colour 'pale orange'
_exptl_crystal_density_diffrn 1.7290
_exptl_crystal_description 'irregular '
_exptl_crystal_F_000 639.2017
_exptl_crystal_recrystallization_method 'Ethyl acetate/methanol mixture'
_exptl_crystal_size_max 0.533
_exptl_crystal_size_mid 0.264
_exptl_crystal_size_min 0.222
_refine_diff_density_max 0.5722
_refine_diff_density_min -0.5011
_refine_diff_density_rms 0.0854
_refine_ls_d_res_high 0.7479
_refine_ls_d_res_low 8.9307
_refine_ls_goodness_of_fit_ref 1.0137
_refine_ls_hydrogen_treatment constr
_refine_ls_matrix_type full
_refine_ls_number_constraints 18
_refine_ls_number_parameters 171
_refine_ls_number_reflns 3018
_refine_ls_number_restraints 0
_refine_ls_restrained_S_all 1.0137
_refine_ls_R_factor_all 0.0541
_refine_ls_R_factor_gt 0.0325
_refine_ls_shift/su_max 0.0002
_refine_ls_shift/su_mean 0.0000
_refine_ls_structure_factor_coef Fsqd
_refine_ls_weighting_details 'w=1/[\s^2^(Fo^2^)+(0.0427P)^2^+0.3815P] where P=(Fo^2^+2Fc^2^)/3'
_refine_ls_weighting_scheme calc
_refine_ls_wR_factor_gt 0.0763
_refine_ls_wR_factor_ref 0.0856
_reflns_Friedel_coverage 0.0
_reflns_limit_h_max 10
_reflns_limit_h_min -10
_reflns_limit_k_max 15
_reflns_limit_k_min 0
_reflns_limit_l_max 18
_reflns_limit_l_min 0
_reflns_number_gt 2167
_reflns_number_total 3018
_reflns_threshold_expression I>=2u(I)
_cod_data_source_file d1nj03056f2.cif
_cod_data_source_block ja234f
_cod_original_sg_symbol_H-M 'P 21/c'
_cod_database_code 7062196
_shelx_estimated_absorpt_t_min 0.269
_shelx_estimated_absorpt_t_max 0.525

loop_
_space_group_symop_id
_space_group_symop_operation_xyz
1 x,y,z
2 -x,y+1/2,-z+1/2
3 -x,-y,-z
4 x,-y-1/2,z-1/2

loop_
_atom_site_label
_atom_site_type_symbol
_atom_site_fract_x
_atom_site_fract_y
_atom_site_fract_z
_atom_site_U_iso_or_equiv
_atom_site_adp_type
_atom_site_occupancy
_atom_site_refinement_flags_posn
Br01 Br 0.91096(4) 0.39483(2) 0.758792(17) 0.06151(12) Uani 1.000000 .
O1 O 0.8892(2) 0.64059(15) 0.59345(11) 0.0573(4) Uani 1.000000 .
N1 N 0.7815(2) 0.43181(15) 0.55125(13) 0.0428(4) Uani 1.000000 .
H1 H 0.8374(2) 0.47871(15) 0.59006(13) 0.0513(5) Uiso 1.000000 R
O2 O 0.5798(3) 0.88160(18) 0.22272(16) 0.0770(6) Uani 1.000000 .
O3 O 0.5457(3) 0.7037(2) 0.18196(15) 0.0868(6) Uani 1.000000 .
N2 N 0.5925(3) 0.7780(2) 0.23966(15) 0.0580(5) Uani 1.000000 .
C21 C 0.7706(3) 0.31472(18) 0.57685(15) 0.0419(5) Uani 1.000000 .
C11 C 0.7266(3) 0.59121(17) 0.44678(15) 0.0393(4) Uani 1.000000 .
C15 C 0.6672(3) 0.74222(19) 0.33329(15) 0.0456(5) Uani 1.000000 .
C22 C 0.8248(3) 0.28208(18) 0.66999(15) 0.0431(5) Uani 1.000000 .
C12 C 0.8133(3) 0.67228(19) 0.50905(15) 0.0432(5) Uani 1.000000 .
C16 C 0.6540(3) 0.62822(19) 0.35830(16) 0.0450(5) Uani 1.000000 .
H16 H 0.5969(3) 0.57601(19) 0.31633(16) 0.0540(6) Uiso 1.000000 R
C1 C 0.7119(3) 0.47054(18) 0.47297(15) 0.0421(5) Uani 1.000000 .
H1a H 0.6497(3) 0.42036(18) 0.43123(15) 0.0505(6) Uiso 1.000000 R
C13 C 0.8210(3) 0.7880(2) 0.48163(17) 0.0534(6) Uani 1.000000 .
H13 H 0.8755(3) 0.8418(2) 0.52311(17) 0.0640(7) Uiso 1.000000 R
C14 C 0.7491(3) 0.8227(2) 0.39437(18) 0.0524(6) Uani 1.000000 .
H14 H 0.7552(3) 0.8997(2) 0.37617(18) 0.0629(7) Uiso 1.000000 R
C26 C 0.7111(3) 0.2282(2) 0.51430(17) 0.0546(6) Uani 1.000000 .
H26 H 0.6766(3) 0.2470(2) 0.45136(17) 0.0656(7) Uiso 1.000000 R
C23 C 0.8182(3) 0.1685(2) 0.69975(18) 0.0533(6) Uani 1.000000 .
H23 H 0.8561(3) 0.1486(2) 0.76198(18) 0.0640(7) Uiso 1.000000 R
C25 C 0.7021(4) 0.1148(2) 0.5436(2) 0.0610(7) Uani 1.000000 .
H25 H 0.6604(4) 0.0583(2) 0.5007(2) 0.0732(8) Uiso 1.000000 R
C24 C 0.7546(4) 0.0848(2) 0.6360(2) 0.0589(6) Uani 1.000000 .
H24 H 0.7473(4) 0.0084(2) 0.6556(2) 0.0707(8) Uiso 1.000000 R

loop_
_atom_site_aniso_label
_atom_site_aniso_U_11
_atom_site_aniso_U_22
_atom_site_aniso_U_33
_atom_site_aniso_U_12
_atom_site_aniso_U_13
_atom_site_aniso_U_23
Br01 0.0841(2) 0.05616(17) 0.04194(16) 0.00658(12) -0.01113(12) -0.00346(10)
O1 0.0734(11) 0.0537(10) 0.0421(9) -0.0070(8) -0.0141(8) -0.0009(7)
N1 0.0508(10) 0.0373(9) 0.0392(9) 0.0011(8) -0.0034(8) -0.0005(7)
O2 0.0801(14) 0.0703(14) 0.0805(14) 0.0157(10) 0.0050(11) 0.0389(10)
O3 0.1095(17) 0.0912(16) 0.0550(11) -0.0052(13) -0.0268(11) 0.0184(12)
N2 0.0551(12) 0.0638(14) 0.0550(13) 0.0072(10) 0.0020(10) 0.0211(11)
C21 0.0433(11) 0.0387(11) 0.0430(11) 0.0049(9) -0.0012(9) 0.0030(9)
C11 0.0413(11) 0.0384(11) 0.0380(11) 0.0022(9) 0.0007(8) 0.0017(8)
C15 0.0445(12) 0.0492(13) 0.0432(11) 0.0086(10) 0.0042(9) 0.0101(10)
C22 0.0451(12) 0.0434(11) 0.0404(11) 0.0068(9) 0.0013(9) 0.0013(9)
C12 0.0439(11) 0.0460(12) 0.0392(11) 0.0002(9) 0.0006(9) -0.0009(9)
C16 0.0478(12) 0.0446(12) 0.0420(12) 0.0017(9) -0.0018(9) 0.0030(9)
C1 0.0486(12) 0.0384(11) 0.0383(11) 0.0007(9) -0.0034(9) -0.0006(9)
C13 0.0617(14) 0.0424(13) 0.0553(14) -0.0078(10) -0.0007(11) -0.0046(10)
C14 0.0581(14) 0.0385(12) 0.0614(15) 0.0020(10) 0.0098(11) 0.0081(11)
C26 0.0684(15) 0.0441(13) 0.0495(13) 0.0035(11) -0.0093(11) 0.0013(10)
C23 0.0579(14) 0.0508(14) 0.0511(13) 0.0080(11) 0.0024(11) 0.0115(11)
C25 0.0673(16) 0.0433(14) 0.0703(18) -0.0031(11) -0.0096(13) -0.0046(12)
C24 0.0632(15) 0.0398(13) 0.0734(18) 0.0016(11) 0.0031(13) 0.0116(11)

loop_
_atom_type_symbol
_atom_type_scat_dispersion_real
_atom_type_scat_dispersion_imag
_atom_type_scat_Cromer_Mann_a1
_atom_type_scat_Cromer_Mann_a2
_atom_type_scat_Cromer_Mann_a3
_atom_type_scat_Cromer_Mann_a4
_atom_type_scat_Cromer_Mann_b1
_atom_type_scat_Cromer_Mann_b2
_atom_type_scat_Cromer_Mann_b3
_atom_type_scat_Cromer_Mann_b4
_atom_type_scat_Cromer_Mann_c
_atom_type_scat_source
_atom_type_scat_dispersion_source
H 0.00000 0.00000 0.49300 0.32291 0.14019 0.04081 10.51090 26.12570 3.14236 57.79970 0.0030380000826 'International Tables Volume C Table 6.1.1.4 (pp. 500-502)' 'Henke, Gullikson and Davis, At. Data and Nucl. Data Tables, 1993, 54, 2'
C 0.00347 0.00161 2.31000 1.02000 1.58860 0.86500 20.84390 10.20750 0.56870 51.65120 0.215599998832 'International Tables Volume C Table 6.1.1.4 (pp. 500-502)' 'Henke, Gullikson and Davis, At. Data and Nucl. Data Tables, 1993, 54, 2'
Br -0.28346 2.55990 17.17890 5.23580 5.63770 3.98510 2.17230 16.57960 0.26090 41.43280 2.95569992065 'International Tables Volume C Table 6.1.1.4 (pp. 500-502)' 'Henke, Gullikson and Davis, At. Data and Nucl. Data Tables, 1993, 54, 2'
O 0.01158 0.00611 3.04850 2.28680 1.54630 0.86700 13.27710 5.70110 0.32390 32.90890 0.250800013542 'International Tables Volume C Table 6.1.1.4 (pp. 500-502)' 'Henke, Gullikson and Davis, At. Data and Nucl. Data Tables, 1993, 54, 2'
N 0.00653 0.00323 12.21260 3.13220 2.01250 1.16630 0.00570 9.89330 28.99750 0.58260 -11.5290002823 'International Tables Volume C Table 6.1.1.4 (pp. 500-502)' 'Henke, Gullikson and Davis, At. Data and Nucl. Data Tables, 1993, 54, 2'

loop_
_geom_angle_atom_site_label_1
_geom_angle_atom_site_label_2
_geom_angle_atom_site_label_3
_geom_angle
_geom_angle_site_symmetry_1
_geom_angle_site_symmetry_3
_geom_angle_publ_flag
C21 N1 H1 118.85(11) . . ?
C1 N1 H1 118.85(13) . . ?
C1 N1 C21 122.30(19) . . ?
O3 N2 O2 123.2(2) . . ?
C15 N2 O2 118.3(2) . . ?
C15 N2 O3 118.4(2) . . ?
C22 C21 N1 118.82(19) . . ?
C26 C21 N1 123.85(19) . . ?
C26 C21 C22 117.3(2) . . ?
C16 C11 C12 119.03(19) . . ?
C1 C11 C12 121.59(19) . . ?
C1 C11 C16 119.37(19) . . ?
C16 C15 N2 118.4(2) . . ?
C14 C15 N2 119.8(2) . . ?
C14 C15 C16 121.8(2) . . ?
C21 C22 Br01 119.76(16) . . ?
C23 C22 Br01 118.45(17) . . ?
C23 C22 C21 121.8(2) . . ?
C11 C12 O1 121.3(2) . . ?
C13 C12 O1 119.1(2) . . ?
C13 C12 C11 119.6(2) . . ?
C15 C16 C11 119.6(2) . . ?
H16 C16 C11 120.19(12) . . ?
H16 C16 C15 120.19(14) . . ?
C11 C1 N1 121.7(2) . . ?
H1a C1 N1 119.14(13) . . ?
H1a C1 C11 119.14(12) . . ?
H13 C13 C12 119.74(14) . . ?
C14 C13 C12 120.5(2) . . ?
C14 C13 H13 119.74(14) . . ?
C13 C14 C15 119.4(2) . . ?
H14 C14 C15 120.30(13) . . ?
H14 C14 C13 120.30(14) . . ?
H26 C26 C21 119.35(13) . . ?
C25 C26 C21 121.3(2) . . ?
C25 C26 H26 119.35(16) . . ?
H23 C23 C22 120.33(14) . . ?
C24 C23 C22 119.3(2) . . ?
C24 C23 H23 120.33(15) . . ?
H25 C25 C26 119.83(16) . . ?
C24 C25 C26 120.3(2) . . ?
C24 C25 H25 119.83(15) . . ?
C25 C24 C23 119.9(2) . . ?
H24 C24 C23 120.06(15) . . ?
H24 C24 C25 120.06(15) . . ?

loop_
_geom_bond_atom_site_label_1
_geom_bond_atom_site_label_2
_geom_bond_distance
_geom_bond_site_symmetry_2
_geom_bond_publ_flag
Br01 C22 1.891(2) . ?
O1 C12 1.332(3) . ?
N1 H1 0.8600 . ?
N1 C21 1.408(3) . ?
N1 C1 1.268(3) . ?
O2 N2 1.226(3) . ?
O3 N2 1.218(3) . ?
N2 C15 1.455(3) . ?
C21 C22 1.396(3) . ?
C21 C26 1.387(3) . ?
C11 C12 1.414(3) . ?
C11 C16 1.391(3) . ?
C11 C1 1.452(3) . ?
C15 C16 1.372(3) . ?
C15 C14 1.384(3) . ?
C22 C23 1.383(3) . ?
C12 C13 1.397(3) . ?
C16 H16 0.9300 . ?
C1 H1a 0.9300 . ?
C13 H13 0.9300 . ?
C13 C14 1.366(3) . ?
C14 H14 0.9300 . ?
C26 H26 0.9300 . ?
C26 C25 1.380(3) . ?
C23 H23 0.9300 . ?
C23 C24 1.383(4) . ?
C25 H25 0.9300 . ?
C25 C24 1.375(4) . ?
C24 H24 0.9300 . ?
